data_7014401
loop_
_publ_author_name
'Hector, Andrew L.'
'Levason, William'
'Reid, Gillian'
'Webster, Michael'
'Zhang, Wenjian'

_publ_section_title
;
 Supramolecular assemblies of germanium(II) halides with O-, S- and
 Se-donor macrocycles - the effects of donor atom type upon structure.
;
_journal_issue 3
_journal_name_full 'Dalton transactions (Cambridge, England : 2003)'
_journal_page_first 694
_journal_page_last 700
_journal_paper_doi 10.1039/c0dt00749h
_journal_volume 40
_journal_year 2011
_chemical_formula_moiety 'C12 H24 Cl Ge O3 S3 1+, C F3 O3 S 1-'
_chemical_formula_sum 'C13 H24 Cl F3 Ge O6 S4'
_chemical_formula_weight 569.60
_chemical_name_common
;
chloro(1,4,7-trioxa-10,13,16-
trithiacyclooctadecane)germanium(ii) trifluoromethanesulfonate
;
_chemical_name_systematic
;
chloro(1,4,7-trioxa-10,13,16-trithiacyclooctadecane)germanium(II)
trifluoromethanesulfonate
;
_space_group_IT_number 14
_space_group_name_Hall '-P 2ybc'
_symmetry_cell_setting monoclinic
_symmetry_space_group_name_Hall '-P 2ybc'
_symmetry_space_group_name_H-M 'P 1 21/c 1'
_atom_sites_solution_hydrogens geom
_atom_sites_solution_primary direct
_atom_sites_solution_secondary difmap
_audit_creation_date 2010-03-28
_audit_creation_method 'SHELXL-97 + hand edit'
_cell_angle_alpha 90.00
_cell_angle_beta 115.585(15)
_cell_angle_gamma 90.00
_cell_formula_units_Z 4
_cell_length_a 14.504(4)
_cell_length_b 11.482(4)
_cell_length_c 14.671(5)
_cell_measurement_reflns_used 31939
_cell_measurement_temperature 120(2)
_cell_measurement_theta_max 27.48
_cell_measurement_theta_min 2.91
_cell_volume 2203.7(13)
_computing_cell_refinement 'DENZO (Otwinowski & Minor, 1997)'
_computing_data_collection 'COLLECT (Hooft, R.W.W., 1998)'
_computing_data_reduction 'DENZO (Otwinowski & Minor, 1997)'
_computing_structure_refinement 'SHELXL-97 (Sheldrick, 1997)'
_computing_structure_solution 'SHELXS-97 (Sheldrick, 1997)'
_diffrn_ambient_temperature 120(2)
_diffrn_measured_fraction_theta_full 0.996
_diffrn_measured_fraction_theta_max 0.996
_diffrn_measurement_device_type 'Bruker-Nonius 95mm CCD camera on \k-goniostat'
_diffrn_measurement_method '\f & \w scans'
_diffrn_radiation_monochromator '10cm confocal mirrors'
_diffrn_radiation_source 'Bruker-Nonius FR591 rotating anode'
_diffrn_radiation_type MoK\a
_diffrn_radiation_wavelength 0.71073
_diffrn_reflns_av_R_equivalents 0.2154
_diffrn_reflns_av_sigmaI/netI 0.1714
_diffrn_reflns_limit_h_max 17
_diffrn_reflns_limit_h_min -17
_diffrn_reflns_limit_k_max 13
_diffrn_reflns_limit_k_min -14
_diffrn_reflns_limit_l_max 18
_diffrn_reflns_limit_l_min -17
_diffrn_reflns_number 22647
_diffrn_reflns_theta_full 26.00
_diffrn_reflns_theta_max 26.00
_diffrn_reflns_theta_min 3.08
_diffrn_standards_number 0
_exptl_absorpt_coefficient_mu 1.942
_exptl_absorpt_correction_T_max 1.0000
_exptl_absorpt_correction_T_min 0.5022
_exptl_absorpt_correction_type multi-scan
_exptl_absorpt_process_details 'G.M. Sheldrick, (2007). SADABS. Version 2007/2. Bruker AXS Inc.'
_exptl_crystal_colour colourless
_exptl_crystal_density_diffrn 1.717
_exptl_crystal_density_method 'not measured'
_exptl_crystal_description plate
_exptl_crystal_F_000 1160
_exptl_crystal_size_max 0.10
_exptl_crystal_size_mid 0.07
_exptl_crystal_size_min 0.01
_refine_diff_density_max 0.814
_refine_diff_density_min -0.822
_refine_diff_density_rms 0.183
_refine_ls_extinction_method none
_refine_ls_goodness_of_fit_ref 1.165
_refine_ls_hydrogen_treatment constr
_refine_ls_matrix_type full
_refine_ls_number_parameters 253
_refine_ls_number_reflns 4312
_refine_ls_number_restraints 0
_refine_ls_restrained_S_all 1.165
_refine_ls_R_factor_all 0.2110
_refine_ls_R_factor_gt 0.1093
_refine_ls_shift/su_max 0.000
_refine_ls_shift/su_mean 0.000
_refine_ls_structure_factor_coef Fsqd
_refine_ls_weighting_details 'w=1/[\s^2^(Fo^2^)+(0.0000P)^2^+28.2100P] where P=(Fo^2^+2Fc^2^)/3'
_refine_ls_weighting_scheme calc
_refine_ls_wR_factor_gt 0.1631
_refine_ls_wR_factor_ref 0.1987
_reflns_number_gt 2390
_reflns_number_total 4312
_reflns_threshold_expression I>2sigma(I)
_cod_data_source_file C0DT00749H.TXT
_cod_data_source_block 10wz211
_cod_original_cell_volume 2203.7(12)
_cod_original_sg_symbol_H-M 'P 21/c'
_cod_database_code 7014401

loop_
_symmetry_equiv_pos_as_xyz
'x, y, z'
'-x, y+1/2, -z+1/2'
'-x, -y, -z'
'x, -y-1/2, z-1/2'

loop_
_atom_site_label
_atom_site_type_symbol
_atom_site_fract_x
_atom_site_fract_y
_atom_site_fract_z
_atom_site_U_iso_or_equiv
_atom_site_adp_type
_atom_site_occupancy
_atom_site_symmetry_multiplicity
_atom_site_calc_flag
_atom_site_refinement_flags
_atom_site_disorder_assembly
_atom_site_disorder_group
Ge1 Ge 0.18688(9) 0.47653(11) 0.26918(9) 0.0254(3) Uani 1 1 d . . .
Cl1 Cl 0.1051(2) 0.3241(2) 0.1667(2) 0.0319(7) Uani 1 1 d . . .
S1 S 0.0342(2) 0.4683(3) 0.3403(2) 0.0284(7) Uani 1 1 d . . .
S2 S 0.1903(2) 0.4150(3) 0.5714(2) 0.0331(7) Uani 1 1 d . . .
S3 S 0.2860(2) 0.2960(3) 0.4308(2) 0.0320(7) Uani 1 1 d . . .
O1 O 0.3436(6) 0.3869(7) 0.2574(6) 0.035(2) Uani 1 1 d . . .
O2 O 0.2210(6) 0.5597(7) 0.1375(6) 0.0325(19) Uani 1 1 d . . .
O3 O 0.0422(6) 0.5870(6) 0.1527(5) 0.0288(18) Uani 1 1 d . . .
C1 C 0.0782(8) 0.5827(10) 0.4366(8) 0.028(3) Uani 1 1 d . . .
H1A H 0.0773 0.6587 0.4043 0.034 Uiso 1 1 calc R . .
H1B H 0.0316 0.5877 0.4697 0.034 Uiso 1 1 calc R . .
C2 C 0.1844(9) 0.5567(10) 0.5140(9) 0.033(3) Uani 1 1 d . . .
H2A H 0.2064 0.6175 0.5671 0.040 Uiso 1 1 calc R . .
H2B H 0.2319 0.5581 0.4817 0.040 Uiso 1 1 calc R . .
C3 C 0.3245(9) 0.3814(12) 0.6196(9) 0.039(3) Uani 1 1 d . . .
H3A H 0.3632 0.4390 0.6726 0.046 Uiso 1 1 calc R . .
H3B H 0.3364 0.3038 0.6521 0.046 Uiso 1 1 calc R . .
C4 C 0.3671(9) 0.3809(10) 0.5421(8) 0.031(3) Uani 1 1 d . . .
H4A H 0.4368 0.3474 0.5725 0.038 Uiso 1 1 calc R . .
H4B H 0.3720 0.4620 0.5215 0.038 Uiso 1 1 calc R . .
C5 C 0.3798(9) 0.2487(10) 0.3865(10) 0.036(3) Uani 1 1 d . . .
H5A H 0.4367 0.2093 0.4429 0.043 Uiso 1 1 calc R . .
H5B H 0.3473 0.1906 0.3320 0.043 Uiso 1 1 calc R . .
C6 C 0.4237(9) 0.3449(12) 0.3473(9) 0.041(3) Uani 1 1 d . . .
H6A H 0.4505 0.4083 0.3978 0.050 Uiso 1 1 calc R . .
H6B H 0.4803 0.3149 0.3333 0.050 Uiso 1 1 calc R . .
C7 C 0.3794(9) 0.4647(12) 0.2032(10) 0.045(3) Uani 1 1 d . . .
H7A H 0.4328 0.4265 0.1886 0.054 Uiso 1 1 calc R . .
H7B H 0.4087 0.5359 0.2434 0.054 Uiso 1 1 calc R . .
C8 C 0.2894(10) 0.4943(11) 0.1077(9) 0.045(4) Uani 1 1 d . . .
H8A H 0.3102 0.5420 0.0636 0.054 Uiso 1 1 calc R . .
H8B H 0.2556 0.4227 0.0708 0.054 Uiso 1 1 calc R . .
C9 C 0.1336(9) 0.6071(10) 0.0536(8) 0.031(3) Uani 1 1 d . . .
H9A H 0.0921 0.5439 0.0088 0.037 Uiso 1 1 calc R . .
H9B H 0.1556 0.6605 0.0138 0.037 Uiso 1 1 calc R . .
C10 C 0.0723(9) 0.6722(10) 0.0980(9) 0.034(3) Uani 1 1 d . . .
H10A H 0.1142 0.7342 0.1442 0.041 Uiso 1 1 calc R . .
H10B H 0.0113 0.7083 0.0438 0.041 Uiso 1 1 calc R . .
C11 C -0.0251(8) 0.6383(10) 0.1902(9) 0.033(3) Uani 1 1 d . . .
H11A H -0.0827 0.6774 0.1344 0.039 Uiso 1 1 calc R . .
H11B H 0.0124 0.6973 0.2423 0.039 Uiso 1 1 calc R . .
C12 C -0.0648(8) 0.5449(10) 0.2347(8) 0.032(3) Uani 1 1 d . . .
H12A H -0.1033 0.4877 0.1812 0.039 Uiso 1 1 calc R . .
H12B H -0.1133 0.5802 0.2578 0.039 Uiso 1 1 calc R . .
S4 S 0.3196(2) 0.7462(3) 0.4063(2) 0.0352(8) Uani 1 1 d . . .
F1 F 0.3347(7) 0.8347(11) 0.2517(7) 0.106(4) Uani 1 1 d . . .
F2 F 0.3070(7) 0.9598(8) 0.3435(10) 0.106(4) Uani 1 1 d . . .
F3 F 0.4536(6) 0.8885(9) 0.3916(7) 0.086(3) Uani 1 1 d . . .
O4 O 0.3769(6) 0.6474(7) 0.3956(7) 0.047(2) Uani 1 1 d . . .
O5 O 0.3537(7) 0.7875(8) 0.5068(6) 0.053(2) Uani 1 1 d . . .
O6 O 0.2110(6) 0.7415(8) 0.3492(7) 0.052(3) Uani 1 1 d . . .
C13 C 0.3515(10) 0.8561(15) 0.3418(12) 0.062(5) Uani 1 1 d . . .

loop_
_atom_site_aniso_label
_atom_site_aniso_U_11
_atom_site_aniso_U_22
_atom_site_aniso_U_33
_atom_site_aniso_U_23
_atom_site_aniso_U_13
_atom_site_aniso_U_12
Ge1 0.0296(7) 0.0236(6) 0.0245(7) -0.0008(6) 0.0131(5) -0.0016(6)
Cl1 0.0404(17) 0.0264(15) 0.0296(16) -0.0062(12) 0.0160(14) -0.0061(13)
S1 0.0294(16) 0.0296(15) 0.0259(15) -0.0022(13) 0.0118(13) -0.0022(14)
S2 0.0366(18) 0.0330(17) 0.0320(18) 0.0039(14) 0.0169(15) 0.0003(14)
S3 0.0354(18) 0.0338(17) 0.0273(17) 0.0009(13) 0.0141(14) 0.0015(14)
O1 0.038(5) 0.044(5) 0.025(5) 0.002(4) 0.016(4) 0.001(4)
O2 0.035(5) 0.035(5) 0.035(5) 0.003(4) 0.022(4) 0.005(4)
O3 0.033(4) 0.028(4) 0.027(4) 0.002(3) 0.015(4) 0.003(4)
C1 0.025(6) 0.026(6) 0.032(7) -0.002(5) 0.011(5) -0.001(5)
C2 0.034(7) 0.032(7) 0.031(7) 0.001(5) 0.012(6) -0.004(5)
C3 0.034(7) 0.049(8) 0.025(7) 0.007(6) 0.006(6) 0.004(6)
C4 0.036(7) 0.022(6) 0.030(7) -0.006(5) 0.009(6) -0.001(5)
C5 0.038(7) 0.027(6) 0.044(8) -0.001(6) 0.019(7) 0.007(6)
C6 0.032(7) 0.057(9) 0.036(8) 0.006(7) 0.016(7) 0.009(6)
C7 0.040(8) 0.054(8) 0.058(9) 0.012(8) 0.038(7) 0.019(7)
C8 0.072(10) 0.039(8) 0.042(8) 0.015(6) 0.042(8) 0.017(7)
C9 0.039(7) 0.025(6) 0.028(7) 0.009(5) 0.014(6) 0.013(5)
C10 0.036(7) 0.037(7) 0.028(7) 0.006(5) 0.012(6) 0.006(6)
C11 0.026(7) 0.041(7) 0.029(7) -0.003(6) 0.009(6) 0.001(6)
C12 0.031(6) 0.040(8) 0.025(6) -0.005(5) 0.012(5) -0.001(6)
S4 0.0367(18) 0.0334(17) 0.0332(18) 0.0027(14) 0.0129(15) 0.0013(14)
F1 0.073(7) 0.177(12) 0.051(6) 0.052(7) 0.010(5) -0.020(7)
F2 0.063(6) 0.063(6) 0.178(12) 0.063(7) 0.041(7) 0.011(5)
F3 0.033(5) 0.120(8) 0.088(7) 0.056(6) 0.009(5) -0.018(5)
O4 0.041(5) 0.034(5) 0.059(6) -0.013(4) 0.013(5) 0.003(4)
O5 0.057(6) 0.068(7) 0.034(5) -0.013(5) 0.021(5) -0.009(5)
O6 0.032(5) 0.058(6) 0.064(7) 0.012(5) 0.019(5) 0.003(5)
C13 0.038(9) 0.095(13) 0.059(11) 0.071(9) 0.027(8) 0.041(8)

loop_
_atom_type_symbol
_atom_type_description
_atom_type_scat_dispersion_real
_atom_type_scat_dispersion_imag
_atom_type_scat_source
C C 0.0033 0.0016 'International Tables Vol C Tables 4.2.6.8 and 6.1.1.4'
H H 0.0000 0.0000 'International Tables Vol C Tables 4.2.6.8 and 6.1.1.4'
O O 0.0106 0.0060 'International Tables Vol C Tables 4.2.6.8 and 6.1.1.4'
F F 0.0171 0.0103 'International Tables Vol C Tables 4.2.6.8 and 6.1.1.4'
S S 0.1246 0.1234 'International Tables Vol C Tables 4.2.6.8 and 6.1.1.4'
Cl Cl 0.1484 0.1585 'International Tables Vol C Tables 4.2.6.8 and 6.1.1.4'
Ge Ge 0.1547 1.8001 'International Tables Vol C Tables 4.2.6.8 and 6.1.1.4'

loop_
_geom_angle_atom_site_label_1
_geom_angle_atom_site_label_2
_geom_angle_atom_site_label_3
_geom_angle
_geom_angle_site_symmetry_1
_geom_angle_site_symmetry_3
_geom_angle_publ_flag
Cl1 Ge1 O2 90.2(2) . . ?
Cl1 Ge1 O3 83.7(2) . . ?
O2 Ge1 O3 68.8(2) . . ?
Cl1 Ge1 O1 82.6(2) . . ?
O2 Ge1 O1 66.9(2) . . ?
O3 Ge1 O1 133.4(2) . . ?
Cl1 Ge1 S1 87.17(10) . . ?
O2 Ge1 S1 141.27(19) . . ?
O3 Ge1 S1 72.48(18) . . ?
O1 Ge1 S1 150.26(19) . . ?
Cl1 Ge1 S3 85.75(10) . . ?
O2 Ge1 S3 135.82(19) . . ?
O3 Ge1 S3 153.27(18) . . ?
O1 Ge1 S3 68.96(18) . . ?
S1 Ge1 S3 82.52(9) . . ?
Cl1 Ge1 S2 108.23(9) . . ?
O2 Ge1 S2 161.3(2) . . ?
O3 Ge1 S2 114.77(17) . . ?
O1 Ge1 S2 111.86(18) . . ?
S1 Ge1 S2 45.86(7) . . ?
S3 Ge1 S2 46.53(7) . . ?
C12 S1 C1 101.2(5) . . ?
C12 S1 Ge1 97.2(4) . . ?
C1 S1 Ge1 101.1(4) . . ?
C3 S2 C2 101.5(6) . . ?
C3 S2 Ge1 88.3(4) . . ?
C2 S2 Ge1 54.6(4) . . ?
C5 S3 C4 100.7(6) . . ?
C5 S3 Ge1 95.8(4) . . ?
C4 S3 Ge1 103.9(4) . . ?
C6 O1 C7 112.4(9) . . ?
C6 O1 Ge1 118.0(6) . . ?
C7 O1 Ge1 109.3(6) . . ?
C9 O2 C8 113.7(8) . . ?
C9 O2 Ge1 115.4(6) . . ?
C8 O2 Ge1 116.3(6) . . ?
C11 O3 C10 110.6(8) . . ?
C11 O3 Ge1 118.1(6) . . ?
C10 O3 Ge1 111.7(6) . . ?
C2 C1 S1 110.2(8) . . ?
C2 C1 H1A 109.6 . . ?
S1 C1 H1A 109.6 . . ?
C2 C1 H1B 109.6 . . ?
S1 C1 H1B 109.6 . . ?
H1A C1 H1B 108.1 . . ?
C1 C2 S2 110.9(8) . . ?
C1 C2 H2A 109.5 . . ?
S2 C2 H2A 109.5 . . ?
C1 C2 H2B 109.5 . . ?
S2 C2 H2B 109.5 . . ?
H2A C2 H2B 108.0 . . ?
C4 C3 S2 115.4(8) . . ?
C4 C3 H3A 108.4 . . ?
S2 C3 H3A 108.4 . . ?
C4 C3 H3B 108.4 . . ?
S2 C3 H3B 108.4 . . ?
H3A C3 H3B 107.5 . . ?
C3 C4 S3 111.1(8) . . ?
C3 C4 H4A 109.4 . . ?
S3 C4 H4A 109.4 . . ?
C3 C4 H4B 109.4 . . ?
S3 C4 H4B 109.4 . . ?
H4A C4 H4B 108.0 . . ?
C6 C5 S3 114.8(8) . . ?
C6 C5 H5A 108.6 . . ?
S3 C5 H5A 108.6 . . ?
C6 C5 H5B 108.6 . . ?
S3 C5 H5B 108.6 . . ?
H5A C5 H5B 107.5 . . ?
O1 C6 C5 107.1(10) . . ?
O1 C6 H6A 110.3 . . ?
C5 C6 H6A 110.3 . . ?
O1 C6 H6B 110.3 . . ?
C5 C6 H6B 110.3 . . ?
H6A C6 H6B 108.6 . . ?
O1 C7 C8 106.5(10) . . ?
O1 C7 H7A 110.4 . . ?
C8 C7 H7A 110.4 . . ?
O1 C7 H7B 110.4 . . ?
C8 C7 H7B 110.4 . . ?
H7A C7 H7B 108.6 . . ?
O2 C8 C7 105.7(9) . . ?
O2 C8 H8A 110.6 . . ?
C7 C8 H8A 110.6 . . ?
O2 C8 H8B 110.6 . . ?
C7 C8 H8B 110.6 . . ?
H8A C8 H8B 108.7 . . ?
O2 C9 C10 106.5(9) . . ?
O2 C9 H9A 110.4 . . ?
C10 C9 H9A 110.4 . . ?
O2 C9 H9B 110.4 . . ?
C10 C9 H9B 110.4 . . ?
H9A C9 H9B 108.6 . . ?
O3 C10 C9 106.2(9) . . ?
O3 C10 H10A 110.5 . . ?
C9 C10 H10A 110.5 . . ?
O3 C10 H10B 110.5 . . ?
C9 C10 H10B 110.5 . . ?
H10A C10 H10B 108.7 . . ?
O3 C11 C12 109.1(9) . . ?
O3 C11 H11A 109.9 . . ?
C12 C11 H11A 109.9 . . ?
O3 C11 H11B 109.9 . . ?
C12 C11 H11B 109.9 . . ?
H11A C11 H11B 108.3 . . ?
C11 C12 S1 114.0(8) . . ?
C11 C12 H12A 108.7 . . ?
S1 C12 H12A 108.7 . . ?
C11 C12 H12B 108.7 . . ?
S1 C12 H12B 108.7 . . ?
H12A C12 H12B 107.6 . . ?
O5 S4 O6 115.0(6) . . ?
O5 S4 O4 114.4(6) . . ?
O6 S4 O4 116.3(6) . . ?
O5 S4 C13 105.4(8) . . ?
O6 S4 C13 101.1(6) . . ?
O4 S4 C13 102.0(6) . . ?
F1 C13 F2 108.1(11) . . ?
F1 C13 F3 106.4(11) . . ?
F2 C13 F3 99.4(14) . . ?
F1 C13 S4 116.7(14) . . ?
F2 C13 S4 112.5(10) . . ?
F3 C13 S4 112.2(8) . . ?

loop_
_geom_bond_atom_site_label_1
_geom_bond_atom_site_label_2
_geom_bond_distance
_geom_bond_site_symmetry_2
_geom_bond_publ_flag
Ge1 Cl1 2.278(3) . ?
Ge1 O2 2.390(7) . ?
Ge1 O3 2.416(7) . ?
Ge1 O1 2.567(8) . ?
Ge1 S1 2.828(3) . ?
Ge1 S3 3.007(3) . ?
S1 C12 1.821(11) . ?
S1 C1 1.829(11) . ?
S2 C3 1.801(12) . ?
S2 C2 1.817(11) . ?
S3 C5 1.826(11) . ?
S3 C4 1.829(11) . ?
O1 C6 1.413(14) . ?
O1 C7 1.434(14) . ?
O2 C9 1.440(13) . ?
O2 C8 1.453(13) . ?
O3 C11 1.437(12) . ?
O3 C10 1.448(13) . ?
C1 C2 1.497(15) . ?
C1 H1A 0.9900 . ?
C1 H1B 0.9900 . ?
C2 H2A 0.9900 . ?
C2 H2B 0.9900 . ?
C3 C4 1.510(15) . ?
C3 H3A 0.9900 . ?
C3 H3B 0.9900 . ?
C4 H4A 0.9900 . ?
C4 H4B 0.9900 . ?
C5 C6 1.507(16) . ?
C5 H5A 0.9900 . ?
C5 H5B 0.9900 . ?
C6 H6A 0.9900 . ?
C6 H6B 0.9900 . ?
C7 C8 1.484(17) . ?
C7 H7A 0.9900 . ?
C7 H7B 0.9900 . ?
C8 H8A 0.9900 . ?
C8 H8B 0.9900 . ?
C9 C10 1.507(15) . ?
C9 H9A 0.9900 . ?
C9 H9B 0.9900 . ?
C10 H10A 0.9900 . ?
C10 H10B 0.9900 . ?
C11 C12 1.494(15) . ?
C11 H11A 0.9900 . ?
C11 H11B 0.9900 . ?
C12 H12A 0.9900 . ?
C12 H12B 0.9900 . ?
S4 O5 1.420(9) . ?
S4 O6 1.431(9) . ?
S4 O4 1.454(9) . ?
S4 C13 1.754(13) . ?
F1 C13 1.262(18) . ?
F2 C13 1.360(18) . ?
F3 C13 1.389(17) . ?
